data_1011359
loop_
_publ_author_name
'Helmholz, L'

_publ_section_title
;
The crystal structure of the low temperature modification of thallous
iodide.
;
_journal_coden_ASTM ZEKGAX
_journal_name_full
;
Zeitschrift fuer Kristallographie, Kristallgeometrie, Kristallphysik,
Kristallchemie (-144,1977)
;
_journal_page_first 129
_journal_page_last 137
_journal_volume 95
_journal_year 1936
_chemical_formula_structural 'Tl I'
_chemical_formula_sum 'I Tl'
_chemical_name_systematic 'Thallium iodide - low-temperature phase'
_space_group_IT_number 63
_symmetry_cell_setting orthorhombic
_symmetry_Int_Tables_number 63
_symmetry_space_group_name_Hall '-C 2c 2'
_symmetry_space_group_name_H-M 'C m c m'
_cell_angle_alpha 90
_cell_angle_beta 90
_cell_angle_gamma 90
_cell_formula_units_Z 4
_cell_length_a 5.24(2)
_cell_length_b 4.57(2)
_cell_length_c 12.92(1)
_cell_volume 309.4
_exptl_crystal_density_meas 7.29
_cod_database_code 1011359

loop_
_symmetry_equiv_pos_as_xyz
x,y,z
x,-y,-z
x,y,1/2-z
x,-y,1/2+z
-x,-y,-z
-x,y,z
-x,-y,1/2+z
-x,y,1/2-z
1/2+x,1/2+y,z
1/2+x,1/2-y,-z
1/2+x,1/2+y,1/2-z
1/2+x,1/2-y,1/2+z
1/2-x,1/2-y,-z
1/2-x,1/2+y,z
1/2-x,1/2-y,1/2+z
1/2-x,1/2+y,1/2-z

loop_
_atom_site_label
_atom_site_type_symbol
_atom_site_symmetry_multiplicity
_atom_site_Wyckoff_symbol
_atom_site_fract_x
_atom_site_fract_y
_atom_site_fract_z
_atom_site_occupancy
_atom_site_attached_hydrogens
_atom_site_calc_flag
I1 I1- 8 f 0. 0. 0.133(2) 0.5 0 d
Tl1 Tl1+ 8 f 0. 0. 0.392(2) 0.5 0 d

loop_
_atom_type_symbol
_atom_type_oxidation_number
I1- -1.000
Tl1+ 1.000
